data_7018885
loop_
_publ_author_name
'Ding, Nini'
'Zhang, Wenhua'
'Hor, T. S. Andy'

_publ_section_title
;
 One-step entry to olefin-tethered N,S-heterocyclic carbene complexes of
 ruthenium with mixed ligands
;
_journal_issue 19
_journal_name_full 'Dalton Transactions'
_journal_page_first 5988
_journal_paper_doi 10.1039/c2dt12354a
_journal_volume 41
_journal_year 2012
_chemical_formula_sum 'C39 H39 Cl N O2 P Ru S'
_chemical_formula_weight 753.26
_chemical_name_systematic
;
?
;
_space_group_IT_number 2
_symmetry_cell_setting triclinic
_symmetry_space_group_name_Hall '-P 1'
_symmetry_space_group_name_H-M 'P -1'
_atom_sites_solution_hydrogens geom
_atom_sites_solution_primary direct
_atom_sites_solution_secondary difmap
_audit_creation_method SHELXL-97
_cell_angle_alpha 87.596(3)
_cell_angle_beta 71.425(3)
_cell_angle_gamma 80.448(3)
_cell_formula_units_Z 2
_cell_length_a 10.2076(14)
_cell_length_b 12.2030(17)
_cell_length_c 14.881(2)
_cell_measurement_reflns_used 962
_cell_measurement_temperature 100(2)
_cell_measurement_theta_max 27.27
_cell_measurement_theta_min 2.21
_cell_volume 1732.6(4)
_computing_cell_refinement 'Bruker SMART'
_computing_data_collection 'Bruker SMART'
_computing_data_reduction 'Bruker SAINT'
_computing_molecular_graphics 'Bruker SHELXTL'
_computing_publication_material 'Bruker SHELXTL'
_computing_structure_refinement 'SHELXL-97 (Sheldrick, 1997)'
_computing_structure_solution 'SHELXS-97 (Sheldrick, 1990)'
_diffrn_ambient_temperature 100(2)
_diffrn_measured_fraction_theta_full 0.997
_diffrn_measured_fraction_theta_max 0.997
_diffrn_measurement_device_type 'CCD area detector'
_diffrn_measurement_method 'phi and omega scans'
_diffrn_radiation_monochromator graphite
_diffrn_radiation_source 'fine-focus sealed tube'
_diffrn_radiation_type MoK\a
_diffrn_radiation_wavelength 0.71073
_diffrn_reflns_av_R_equivalents 0.0824
_diffrn_reflns_av_sigmaI/netI 0.0960
_diffrn_reflns_limit_h_max 13
_diffrn_reflns_limit_h_min -13
_diffrn_reflns_limit_k_max 15
_diffrn_reflns_limit_k_min -15
_diffrn_reflns_limit_l_max 19
_diffrn_reflns_limit_l_min -19
_diffrn_reflns_number 22698
_diffrn_reflns_theta_full 27.49
_diffrn_reflns_theta_max 27.49
_diffrn_reflns_theta_min 1.44
_exptl_absorpt_coefficient_mu 0.672
_exptl_absorpt_correction_T_max 0.9359
_exptl_absorpt_correction_T_min 0.8239
_exptl_absorpt_correction_type multi-scan
_exptl_absorpt_process_details 'Sadabs, (Sheldrick 2001)'
_exptl_crystal_colour ORANGE
_exptl_crystal_density_diffrn 1.444
_exptl_crystal_density_meas ?
_exptl_crystal_density_method 'not measured'
_exptl_crystal_description BLOCK
_exptl_crystal_F_000 776
_exptl_crystal_size_max 0.30
_exptl_crystal_size_mid 0.12
_exptl_crystal_size_min 0.10
_refine_diff_density_max 1.668
_refine_diff_density_min -1.311
_refine_diff_density_rms 0.155
_refine_ls_extinction_method none
_refine_ls_goodness_of_fit_ref 1.143
_refine_ls_hydrogen_treatment constr
_refine_ls_matrix_type full
_refine_ls_number_parameters 419
_refine_ls_number_reflns 7948
_refine_ls_number_restraints 0
_refine_ls_restrained_S_all 1.143
_refine_ls_R_factor_all 0.0995
_refine_ls_R_factor_gt 0.0734
_refine_ls_shift/su_max 0.001
_refine_ls_shift/su_mean 0.000
_refine_ls_structure_factor_coef Fsqd
_refine_ls_weighting_details 'calc w=1/[\s^2^(Fo^2^)+(0.0642P)^2^+3.5575P] where P=(Fo^2^+2Fc^2^)/3'
_refine_ls_weighting_scheme calc
_refine_ls_wR_factor_gt 0.1584
_refine_ls_wR_factor_ref 0.1694
_reflns_number_gt 6275
_reflns_number_total 7948
_reflns_threshold_expression >2sigma(I)
_cod_data_source_file c2dt12354a.txt
_cod_data_source_block RuMe2
_cod_depositor_comments
;
The following automatic conversions were performed:

'_symmetry_cell_setting' value 'Triclinic' changed to 'triclinic'
according to /home/saulius/struct/CIF-dictionaries/cif_core.dic
dictionary named 'cif_core.dic' version 2.4.1 from
2010-06-29.

'_exptl_absorpt_correction_type' value 'Multi-scan'
changed to 'multi-scan' according to
/home/saulius/struct/CIF-dictionaries/cif_core.dic dictionary named
'cif_core.dic' version 2.4.1 from 2010-06-29.

Automatic conversion script
Id: cif_fix_values 1715 2011-07-08 13:25:40Z adriana 

The following automatic conversions were performed:

'_exptl_crystal_density_meas' value 'Not Measured' was changed to '?'
- the value is perceived as not measured.

Automatic conversion script
Id: cif_fix_values 3008 2015-01-20 13:52:24Z robertas 
;
_cod_original_sg_symbol_H-M P-1
_cod_database_code 7018885

loop_
_symmetry_equiv_pos_as_xyz
'x, y, z'
'-x, -y, -z'

loop_
_atom_site_label
_atom_site_type_symbol
_atom_site_fract_x
_atom_site_fract_y
_atom_site_fract_z
_atom_site_U_iso_or_equiv
_atom_site_adp_type
_atom_site_occupancy
_atom_site_symmetry_multiplicity
_atom_site_calc_flag
_atom_site_refinement_flags
Ru1 Ru 0.50510(4) 0.73287(4) 0.72168(3) 0.01311(13) Uani 1 1 d .
Cl1 Cl 0.63320(13) 0.68478(11) 0.83816(10) 0.0200(3) Uani 1 1 d .
P1 P 0.32240(14) 0.83464(11) 0.83611(10) 0.0144(3) Uani 1 1 d .
S1 S 0.49381(15) 0.86653(12) 0.52601(10) 0.0205(3) Uani 1 1 d .
O1 O 0.6298(4) 0.8626(3) 0.6784(3) 0.0193(8) Uani 1 1 d .
O2 O 0.7120(4) 0.6973(3) 0.6134(3) 0.0237(9) Uani 1 1 d .
N1 N 0.3302(5) 0.7312(4) 0.6006(3) 0.0161(9) Uani 1 1 d .
C1 C 0.4316(5) 0.7763(4) 0.6181(4) 0.0144(10) Uani 1 1 d .
C2 C 0.3833(6) 0.8351(5) 0.4644(4) 0.0194(11) Uani 1 1 d .
C3 C 0.3748(6) 0.8710(5) 0.3767(4) 0.0251(13) Uani 1 1 d .
H3 H 0.4323 0.9214 0.3407 0.030 Uiso 1 1 calc R
C4 C 0.2799(6) 0.8312(5) 0.3433(4) 0.0231(12) Uani 1 1 d .
H4 H 0.2715 0.8551 0.2835 0.028 Uiso 1 1 calc R
C5 C 0.1959(6) 0.7561(5) 0.3960(4) 0.0242(13) Uani 1 1 d .
H5 H 0.1315 0.7301 0.3712 0.029 Uiso 1 1 calc R
C6 C 0.2047(6) 0.7193(5) 0.4830(4) 0.0205(12) Uani 1 1 d .
H6 H 0.1481 0.6680 0.5185 0.025 Uiso 1 1 calc R
C7 C 0.2994(6) 0.7599(4) 0.5166(4) 0.0166(11) Uani 1 1 d .
C8 C 0.2637(6) 0.6512(4) 0.6695(4) 0.0161(11) Uani 1 1 d .
H8A H 0.2607 0.5836 0.6361 0.019 Uiso 1 1 calc R
H8B H 0.1665 0.6843 0.7053 0.019 Uiso 1 1 calc R
C9 C 0.3493(6) 0.6208(4) 0.7378(4) 0.0180(11) Uani 1 1 d .
H9 H 0.2919 0.6099 0.8049 0.022 Uiso 1 1 calc R
C10 C 0.4802(6) 0.5559(5) 0.7102(4) 0.0201(12) Uani 1 1 d .
C11 C 0.5524(6) 0.5185(5) 0.6066(4) 0.0249(13) Uani 1 1 d .
H11A H 0.5258 0.4476 0.5964 0.037 Uiso 1 1 calc R
H11B H 0.6542 0.5092 0.5925 0.037 Uiso 1 1 calc R
H11C H 0.5234 0.5747 0.5648 0.037 Uiso 1 1 calc R
C12 C 0.5314(7) 0.4748(5) 0.7762(5) 0.0273(14) Uani 1 1 d .
H12A H 0.4809 0.4982 0.8421 0.041 Uiso 1 1 calc R
H12B H 0.6319 0.4734 0.7636 0.041 Uiso 1 1 calc R
H12C H 0.5145 0.4004 0.7658 0.041 Uiso 1 1 calc R
C13 C 0.7261(6) 0.7983(5) 0.6189(4) 0.0210(12) Uani 1 1 d .
C14 C 0.8503(7) 0.8411(6) 0.5536(5) 0.0333(15) Uani 1 1 d .
H14A H 0.8328 0.9225 0.5553 0.050 Uiso 1 1 calc R
H14B H 0.8675 0.8148 0.4889 0.050 Uiso 1 1 calc R
H14C H 0.9325 0.8141 0.5737 0.050 Uiso 1 1 calc R
C1A C 0.1554(6) 0.8670(4) 0.8109(4) 0.0182(11) Uani 1 1 d .
C2A C 0.1485(6) 0.9306(5) 0.7320(4) 0.0192(11) Uani 1 1 d .
H2A H 0.2285 0.9605 0.6945 0.023 Uiso 1 1 calc R
C3A C 0.0266(7) 0.9507(6) 0.7074(4) 0.0293(14) Uani 1 1 d .
H3A H 0.0229 0.9951 0.6540 0.035 Uiso 1 1 calc R
C4A C -0.0909(6) 0.9056(5) 0.7612(5) 0.0276(14) Uani 1 1 d .
H4A H -0.1742 0.9183 0.7441 0.033 Uiso 1 1 calc R
C5A C -0.0848(6) 0.8424(5) 0.8394(4) 0.0259(13) Uani 1 1 d .
H5A H -0.1645 0.8119 0.8765 0.031 Uiso 1 1 calc R
C6A C 0.0379(6) 0.8231(5) 0.8642(4) 0.0200(12) Uani 1 1 d .
H6A H 0.0410 0.7794 0.9181 0.024 Uiso 1 1 calc R
C1B C 0.2666(6) 0.7842(4) 0.9582(4) 0.0172(11) Uani 1 1 d .
C2B C 0.1733(6) 0.8559(5) 1.0309(4) 0.0224(12) Uani 1 1 d .
H2B H 0.1419 0.9304 1.0170 0.027 Uiso 1 1 calc R
C3B C 0.1277(6) 0.8171(5) 1.1225(4) 0.0229(12) Uani 1 1 d .
H3B H 0.0656 0.8658 1.1715 0.028 Uiso 1 1 calc R
C4B C 0.1710(6) 0.7087(5) 1.1439(4) 0.0248(13) Uani 1 1 d .
H4B H 0.1382 0.6828 1.2069 0.030 Uiso 1 1 calc R
C5B C 0.2623(7) 0.6381(5) 1.0730(4) 0.0258(13) Uani 1 1 d .
H5B H 0.2930 0.5636 1.0874 0.031 Uiso 1 1 calc R
C6B C 0.3092(6) 0.6758(5) 0.9807(4) 0.0196(12) Uani 1 1 d .
H6B H 0.3715 0.6264 0.9323 0.023 Uiso 1 1 calc R
C1C C 0.3630(6) 0.9710(4) 0.8560(4) 0.0164(11) Uani 1 1 d .
C2C C 0.2643(6) 1.0688(5) 0.8694(4) 0.0245(13) Uani 1 1 d .
H2C H 0.1758 1.0681 0.8614 0.029 Uiso 1 1 calc R
C3C C 0.2975(7) 1.1662(5) 0.8945(5) 0.0301(14) Uani 1 1 d .
H3C H 0.2304 1.2321 0.9028 0.036 Uiso 1 1 calc R
C4C C 0.4227(7) 1.1715(5) 0.9079(4) 0.0288(14) Uani 1 1 d .
H4C H 0.4425 1.2393 0.9256 0.035 Uiso 1 1 calc R
C5C C 0.5210(7) 1.0737(5) 0.8946(4) 0.0291(14) Uani 1 1 d .
H5C H 0.6091 1.0752 0.9031 0.035 Uiso 1 1 calc R
C6C C 0.4910(6) 0.9752(5) 0.8694(4) 0.0215(12) Uani 1 1 d .
H6C H 0.5585 0.9095 0.8612 0.026 Uiso 1 1 calc R
C1S C 0.0886(6) 0.4536(5) 0.7812(4) 0.0250(13) Uani 1 1 d .
C2S C -0.0161(7) 0.5155(5) 0.7511(5) 0.0312(15) Uani 1 1 d .
H2S H -0.0866 0.5663 0.7939 0.037 Uiso 1 1 calc R
C3S C -0.0198(7) 0.5046(5) 0.6595(5) 0.0313(15) Uani 1 1 d .
H3S H -0.0931 0.5473 0.6405 0.038 Uiso 1 1 calc R
C4S C 0.0817(7) 0.4328(6) 0.5962(5) 0.0323(15) Uani 1 1 d .
H4S H 0.0795 0.4258 0.5334 0.039 Uiso 1 1 calc R
C5S C 0.1879(7) 0.3701(5) 0.6247(4) 0.0258(13) Uani 1 1 d .
H5S H 0.2591 0.3205 0.5810 0.031 Uiso 1 1 calc R
C6S C 0.1906(6) 0.3797(5) 0.7171(4) 0.0241(13) Uani 1 1 d .
H6S H 0.2625 0.3356 0.7364 0.029 Uiso 1 1 calc R
C7S C 0.0878(8) 0.4632(6) 0.8817(5) 0.0383(17) Uani 1 1 d .
H7S1 H 0.0331 0.4099 0.9212 0.057 Uiso 1 1 calc R
H7S2 H 0.0457 0.5388 0.9057 0.057 Uiso 1 1 calc R
H7S3 H 0.1841 0.4473 0.8838 0.057 Uiso 1 1 calc R

loop_
_atom_site_aniso_label
_atom_site_aniso_U_11
_atom_site_aniso_U_22
_atom_site_aniso_U_33
_atom_site_aniso_U_23
_atom_site_aniso_U_13
_atom_site_aniso_U_12
Ru1 0.0120(2) 0.0140(2) 0.0115(2) -0.00430(15) -0.00212(15) 0.00081(15)
Cl1 0.0153(6) 0.0242(7) 0.0198(7) -0.0053(5) -0.0061(5) 0.0016(5)
P1 0.0131(6) 0.0149(7) 0.0134(7) -0.0047(5) -0.0022(5) 0.0000(5)
S1 0.0213(7) 0.0208(7) 0.0190(7) 0.0007(6) -0.0046(6) -0.0055(6)
O1 0.0166(19) 0.021(2) 0.017(2) -0.0071(16) -0.0007(16) -0.0037(16)
O2 0.019(2) 0.028(2) 0.021(2) -0.0065(18) -0.0020(17) -0.0009(17)
N1 0.018(2) 0.011(2) 0.017(2) -0.0026(18) -0.0027(18) -0.0031(18)
C1 0.013(2) 0.015(3) 0.012(2) -0.004(2) -0.003(2) 0.005(2)
C2 0.017(3) 0.017(3) 0.020(3) -0.004(2) -0.002(2) 0.003(2)
C3 0.022(3) 0.026(3) 0.021(3) 0.000(3) -0.002(2) 0.002(2)
C4 0.024(3) 0.025(3) 0.017(3) 0.003(2) -0.008(2) 0.004(2)
C5 0.019(3) 0.028(3) 0.024(3) -0.011(3) -0.009(2) 0.007(2)
C6 0.015(3) 0.018(3) 0.026(3) -0.008(2) -0.004(2) 0.002(2)
C7 0.019(3) 0.014(3) 0.014(3) -0.005(2) -0.003(2) 0.003(2)
C8 0.016(3) 0.013(3) 0.019(3) -0.005(2) -0.005(2) -0.002(2)
C9 0.024(3) 0.018(3) 0.013(3) 0.001(2) -0.005(2) -0.005(2)
C10 0.022(3) 0.016(3) 0.020(3) -0.001(2) -0.003(2) -0.001(2)
C11 0.028(3) 0.021(3) 0.024(3) -0.011(2) -0.008(3) 0.005(2)
C12 0.038(4) 0.015(3) 0.032(3) -0.004(3) -0.017(3) 0.001(3)
C13 0.018(3) 0.032(3) 0.016(3) -0.008(2) -0.007(2) -0.007(2)
C14 0.022(3) 0.045(4) 0.028(3) -0.011(3) 0.001(3) -0.007(3)
C1A 0.019(3) 0.016(3) 0.020(3) -0.009(2) -0.007(2) 0.002(2)
C2A 0.015(3) 0.019(3) 0.020(3) -0.012(2) -0.002(2) 0.004(2)
C3A 0.032(3) 0.037(4) 0.019(3) -0.015(3) -0.012(3) 0.008(3)
C4A 0.019(3) 0.036(4) 0.031(3) -0.015(3) -0.013(3) 0.002(3)
C5A 0.020(3) 0.029(3) 0.027(3) -0.013(3) -0.004(2) -0.001(2)
C6A 0.017(3) 0.022(3) 0.019(3) -0.009(2) -0.004(2) 0.000(2)
C1B 0.022(3) 0.017(3) 0.014(3) -0.002(2) -0.004(2) -0.008(2)
C2B 0.023(3) 0.026(3) 0.017(3) -0.006(2) -0.005(2) -0.003(2)
C3B 0.026(3) 0.026(3) 0.015(3) -0.007(2) -0.002(2) -0.007(2)
C4B 0.022(3) 0.035(3) 0.018(3) -0.001(3) -0.003(2) -0.011(3)
C5B 0.034(3) 0.024(3) 0.021(3) -0.001(2) -0.011(3) -0.002(3)
C6B 0.019(3) 0.024(3) 0.012(3) -0.007(2) -0.001(2) 0.001(2)
C1C 0.020(3) 0.017(3) 0.011(2) -0.004(2) -0.003(2) -0.001(2)
C2C 0.026(3) 0.025(3) 0.021(3) -0.003(2) -0.010(3) 0.005(2)
C3C 0.038(4) 0.016(3) 0.032(4) -0.003(3) -0.007(3) 0.000(3)
C4C 0.048(4) 0.020(3) 0.022(3) -0.001(2) -0.010(3) -0.015(3)
C5C 0.030(3) 0.038(4) 0.022(3) -0.006(3) -0.005(3) -0.018(3)
C6C 0.023(3) 0.026(3) 0.013(3) -0.006(2) -0.004(2) -0.002(2)
C1S 0.021(3) 0.026(3) 0.023(3) -0.007(3) 0.000(2) -0.003(2)
C2S 0.028(3) 0.018(3) 0.038(4) -0.001(3) 0.004(3) -0.005(3)
C3S 0.027(3) 0.024(3) 0.049(4) 0.015(3) -0.016(3) -0.015(3)
C4S 0.039(4) 0.033(4) 0.028(4) -0.001(3) -0.014(3) -0.010(3)
C5S 0.033(3) 0.020(3) 0.020(3) -0.005(2) -0.002(3) -0.003(3)
C6S 0.029(3) 0.014(3) 0.026(3) -0.002(2) -0.006(3) 0.001(2)
C7S 0.052(4) 0.042(4) 0.020(3) -0.004(3) -0.005(3) -0.013(3)

loop_
_atom_type_symbol
_atom_type_description
_atom_type_scat_dispersion_real
_atom_type_scat_dispersion_imag
_atom_type_scat_source
C C 0.0033 0.0016 'International Tables Vol C Tables 4.2.6.8 and 6.1.1.4'
H H 0.0000 0.0000 'International Tables Vol C Tables 4.2.6.8 and 6.1.1.4'
N N 0.0061 0.0033 'International Tables Vol C Tables 4.2.6.8 and 6.1.1.4'
O O 0.0106 0.0060 'International Tables Vol C Tables 4.2.6.8 and 6.1.1.4'
P P 0.1023 0.0942 'International Tables Vol C Tables 4.2.6.8 and 6.1.1.4'
S S 0.1246 0.1234 'International Tables Vol C Tables 4.2.6.8 and 6.1.1.4'
Ru Ru -1.2594 0.8363 'International Tables Vol C Tables 4.2.6.8 and 6.1.1.4'
Cl Cl 0.1484 0.1585 'International Tables Vol C Tables 4.2.6.8 and 6.1.1.4'

loop_
_geom_angle_atom_site_label_1
_geom_angle_atom_site_label_2
_geom_angle_atom_site_label_3
_geom_angle
C1 Ru1 O1 87.20(19)
C1 Ru1 O2 86.67(19)
O1 Ru1 O2 60.52(15)
C1 Ru1 C9 77.3(2)
O1 Ru1 C9 164.26(17)
O2 Ru1 C9 120.22(18)
C1 Ru1 C10 91.9(2)
O1 Ru1 C10 149.32(18)
O2 Ru1 C10 88.81(18)
C9 Ru1 C10 36.1(2)
C1 Ru1 P1 95.38(16)
O1 Ru1 P1 96.75(11)
O2 Ru1 P1 157.11(12)
C9 Ru1 P1 82.32(15)
C10 Ru1 P1 113.85(15)
C1 Ru1 Cl1 171.30(16)
O1 Ru1 Cl1 85.64(11)
O2 Ru1 Cl1 85.50(11)
C9 Ru1 Cl1 110.05(14)
C10 Ru1 Cl1 91.77(15)
P1 Ru1 Cl1 90.37(5)
C1 Ru1 C13 85.8(2)
O1 Ru1 C13 30.21(17)
O2 Ru1 C13 30.32(17)
C9 Ru1 C13 147.77(19)
C10 Ru1 C13 119.1(2)
P1 Ru1 C13 126.95(14)
Cl1 Ru1 C13 85.52(13)
C1B P1 C1A 101.9(3)
C1B P1 C1C 100.6(2)
C1A P1 C1C 104.3(2)
C1B P1 Ru1 120.21(19)
C1A P1 Ru1 116.15(18)
C1C P1 Ru1 111.50(18)
C1 S1 C2 93.0(3)
C13 O1 Ru1 91.6(3)
C13 O2 Ru1 89.1(3)
C1 N1 C7 118.2(4)
C1 N1 C8 117.3(4)
C7 N1 C8 124.5(4)
N1 C1 S1 108.2(4)
N1 C1 Ru1 124.1(4)
S1 C1 Ru1 127.4(3)
C3 C2 C7 120.8(5)
C3 C2 S1 129.5(5)
C7 C2 S1 109.6(4)
C4 C3 C2 117.8(6)
C3 C4 C5 121.1(5)
C6 C5 C4 121.4(5)
C5 C6 C7 117.4(5)
C6 C7 C2 121.5(5)
C6 C7 N1 127.4(5)
C2 C7 N1 111.0(5)
N1 C8 C9 108.6(4)
C10 C9 C8 122.3(5)
C10 C9 Ru1 72.7(3)
C8 C9 Ru1 111.5(3)
C9 C10 C12 122.5(5)
C9 C10 C11 121.0(5)
C12 C10 C11 110.6(5)
C9 C10 Ru1 71.1(3)
C12 C10 Ru1 116.3(4)
C11 C10 Ru1 107.8(4)
O1 C13 O2 118.8(5)
O1 C13 C14 120.8(5)
O2 C13 C14 120.4(5)
O1 C13 Ru1 58.2(3)
O2 C13 Ru1 60.6(3)
C14 C13 Ru1 175.6(4)
C6A C1A C2A 118.7(5)
C6A C1A P1 121.8(4)
C2A C1A P1 119.4(4)
C3A C2A C1A 120.9(6)
C2A C3A C4A 120.0(6)
C5A C4A C3A 119.4(5)
C4A C5A C6A 120.4(6)
C1A C6A C5A 120.6(5)
C6B C1B C2B 118.6(5)
C6B C1B P1 121.8(4)
C2B C1B P1 119.5(4)
C3B C2B C1B 119.7(5)
C4B C3B C2B 121.0(6)
C5B C4B C3B 119.6(6)
C4B C5B C6B 120.2(6)
C1B C6B C5B 120.9(5)
C6C C1C C2C 118.6(5)
C6C C1C P1 118.3(4)
C2C C1C P1 122.6(4)
C3C C2C C1C 119.3(6)
C4C C3C C2C 122.7(6)
C3C C4C C5C 117.9(6)
C6C C5C C4C 120.7(6)
C5C C6C C1C 120.8(6)
C2S C1S C6S 118.3(6)
C2S C1S C7S 120.5(6)
C6S C1S C7S 121.2(6)
C1S C2S C3S 121.3(6)
C4S C3S C2S 120.3(6)
C3S C4S C5S 119.4(6)
C4S C5S C6S 120.3(6)
C1S C6S C5S 120.4(6)

loop_
_geom_bond_atom_site_label_1
_geom_bond_atom_site_label_2
_geom_bond_distance
Ru1 C1 1.938(5)
Ru1 O1 2.145(4)
Ru1 O2 2.198(4)
Ru1 C9 2.215(5)
Ru1 C10 2.235(6)
Ru1 P1 2.3033(14)
Ru1 Cl1 2.4825(14)
Ru1 C13 2.522(6)
P1 C1B 1.835(5)
P1 C1A 1.837(6)
P1 C1C 1.838(6)
S1 C1 1.745(5)
S1 C2 1.759(6)
O1 C13 1.270(7)
O2 C13 1.273(7)
N1 C1 1.347(7)
N1 C7 1.400(7)
N1 C8 1.469(7)
C2 C3 1.383(8)
C2 C7 1.398(8)
C3 C4 1.380(8)
C4 C5 1.400(8)
C5 C6 1.378(8)
C6 C7 1.384(8)
C8 C9 1.537(7)
C9 C10 1.381(8)
C10 C12 1.515(8)
C10 C11 1.533(8)
C13 C14 1.489(8)
C1A C6A 1.388(8)
C1A C2A 1.394(8)
C2A C3A 1.388(8)
C3A C4A 1.397(9)
C4A C5A 1.382(9)
C5A C6A 1.397(8)
C1B C6B 1.385(8)
C1B C2B 1.411(8)
C2B C3B 1.384(8)
C3B C4B 1.382(9)
C4B C5B 1.380(9)
C5B C6B 1.388(8)
C1C C6C 1.392(8)
C1C C2C 1.404(8)
C2C C3C 1.385(9)
C3C C4C 1.366(9)
C4C C5C 1.402(9)
C5C C6C 1.384(8)
C1S C2S 1.387(9)
C1S C6S 1.390(8)
C1S C7S 1.503(9)
C2S C3S 1.388(10)
C3S C4S 1.369(10)
C4S C5S 1.390(9)
C5S C6S 1.394(8)
